data_7034852
loop_
_publ_author_name
'Davidson, Ross J.'
'Wilson, Lucy E.'
'Duckworth, Andrew R.'
'Yufit, Dmitry S.'
'Beeby, Andrew'
'Low, Paul J.'

_publ_section_title
;
 Alkyne substituted mononuclear photocatalysts based on
 [RuCl(bpy)(tpy)](.).
;
_journal_issue 25
_journal_name_full 'Dalton transactions (Cambridge, England : 2003)'
_journal_page_first 11368
_journal_page_last 11379
_journal_paper_doi 10.1039/c5dt01278c
_journal_volume 44
_journal_year 2015
_chemical_formula_moiety 'C33 H22 Cl N6 O2 Ru, F6 P, 2(C2 H3 N)'
_chemical_formula_sum 'C37 H28 Cl F6 N8 O2 P Ru'
_chemical_formula_weight 898.16
_chemical_name_systematic
;
 ? 
;
_space_group_crystal_system triclinic
_space_group_IT_number 2
_space_group_name_Hall '-P 1'
_space_group_name_H-M_alt 'P -1'
_symmetry_space_group_name_Hall '-P 1'
_symmetry_space_group_name_H-M 'P -1'
_atom_sites_solution_hydrogens difmap
_atom_sites_solution_primary iterative
_atom_sites_solution_secondary difmap
_audit_creation_date 2015-01-27
_audit_creation_method
;
Olex2 1.2-beta
(compiled 2015.01.26 svn.r3150 for OlexSys, GUI svn.r4998)
;
_audit_update_record
;
2015-02-02 deposited with the CCDC.
2015-05-05 downloaded from the CCDC.
;
_cell_angle_alpha 69.0510(10)
_cell_angle_beta 74.7880(10)
_cell_angle_gamma 68.1910(10)
_cell_formula_units_Z 2
_cell_length_a 10.5971(4)
_cell_length_b 12.7714(5)
_cell_length_c 15.9819(6)
_cell_measurement_reflns_used 4305
_cell_measurement_temperature 120.0
_cell_measurement_theta_max 26.64
_cell_measurement_theta_min 2.21
_cell_volume 1854.38(12)
_computing_cell_refinement 'SAINT v6.45A (Bruker, 2003)'
_computing_data_collection 'SMART v5.625 (Bruker, 2001)'
_computing_data_reduction 'SAINT v6.45A (Bruker, 2003)'
_computing_molecular_graphics 'Olex2 (Dolomanov et al., 2009)'
_computing_publication_material 'Olex2 (Dolomanov et al., 2009)'
_computing_structure_refinement 'XL (Sheldrick, 2008)'
_computing_structure_solution 'olex2.solve (Bourhis et al., 2015)'
_diffrn_ambient_temperature 120.0
_diffrn_detector 'CCD area detector'
_diffrn_detector_area_resol_mean 5.6
_diffrn_detector_type 'Bruker SMART CCD 6000 area detector'
_diffrn_measured_fraction_theta_full 0.996
_diffrn_measured_fraction_theta_max 0.996
_diffrn_measurement_device 'three-circle diffractometer'
_diffrn_measurement_device_type 'Bruker SMART CCD 6000 area detector'
_diffrn_measurement_method '\w scans'
_diffrn_radiation_monochromator graphite
_diffrn_radiation_probe x-ray
_diffrn_radiation_type MoK\a
_diffrn_radiation_wavelength 0.71073
_diffrn_reflns_av_R_equivalents 0.0547
_diffrn_reflns_av_unetI/netI 0.0801
_diffrn_reflns_limit_h_max 14
_diffrn_reflns_limit_h_min -14
_diffrn_reflns_limit_k_max 17
_diffrn_reflns_limit_k_min -17
_diffrn_reflns_limit_l_max 21
_diffrn_reflns_limit_l_min -21
_diffrn_reflns_number 22279
_diffrn_reflns_theta_full 28.50
_diffrn_reflns_theta_max 28.50
_diffrn_reflns_theta_min 1.38
_diffrn_source 'fine-focus sealed tube'
_diffrn_source_target Mo
_exptl_absorpt_coefficient_mu 0.615
_exptl_absorpt_correction_T_max 1.000
_exptl_absorpt_correction_T_min 0.4628
_exptl_absorpt_correction_type multi-scan
_exptl_absorpt_process_details
;
SADABS-2006/1 (Bruker,2006) was used for absorption correction.
R(int) was 0.0479 before and 0.0350 after correction.
The Ratio of minimum to maximum transmission is 0.4628.
The \l/2 correction factor is 0.0015.
;
_exptl_crystal_colour 'metallic dark red'
_exptl_crystal_colour_lustre metallic
_exptl_crystal_colour_modifier dark
_exptl_crystal_colour_primary red
_exptl_crystal_density_diffrn 1.609
_exptl_crystal_density_method 'not measured'
_exptl_crystal_description plate
_exptl_crystal_F_000 904
_exptl_crystal_size_max 0.16
_exptl_crystal_size_mid 0.13
_exptl_crystal_size_min 0.01
_refine_diff_density_max 0.824
_refine_diff_density_min -0.931
_refine_diff_density_rms 0.106
_refine_ls_extinction_method none
_refine_ls_goodness_of_fit_ref 0.999
_refine_ls_hydrogen_treatment refall
_refine_ls_matrix_type full
_refine_ls_number_parameters 626
_refine_ls_number_reflns 9367
_refine_ls_number_restraints 3
_refine_ls_restrained_S_all 0.999
_refine_ls_R_factor_all 0.0783
_refine_ls_R_factor_gt 0.0442
_refine_ls_shift/su_max 0.017
_refine_ls_shift/su_mean 0.000
_refine_ls_structure_factor_coef Fsqd
_refine_ls_weighting_details 'calc w=1/[\s^2^(Fo^2^)+(0.0350P)^2^+1.4000P] where P=(Fo^2^+2Fc^2^)/3'
_refine_ls_weighting_scheme calc
_refine_ls_wR_factor_gt 0.0878
_refine_ls_wR_factor_ref 0.1013
_reflns_number_gt 6605
_reflns_number_total 9367
_reflns_threshold_expression >2sigma(I)
_cod_data_source_file c5dt01278c2.cif
_cod_data_source_block 13srv104n
_cod_depositor_comments 'Adding full bibliography for 7034850--7034852.cif.'
_cod_database_code 7034852
_olex2_refinement_description
;
1. Fixed Uiso
 At 1.5 times of:
  All C(H,H,H) groups
2. Restrained distances
 C4S-H4SA \\sim C4S-H4SB \\sim C4S-H4SC
 with sigma of 0.01
3. Others
 Fixed Sof: F1A(0.3333) F1B(0.3333) F1C(0.3333) F2A(0.3333) F2B(0.3333)
 F2C(0.3333) F4A(0.3333) F4B(0.3333) F4C(0.3333) F6A(0.3333) F6B(0.3333)
 F6C(0.3333)
;
_olex2_submission_special_instructions 'No special instructions were received'

loop_
_space_group_symop_id
_space_group_symop_operation_xyz
1 'x, y, z'
2 '-x, -y, -z'

loop_
_atom_site_label
_atom_site_type_symbol
_atom_site_fract_x
_atom_site_fract_y
_atom_site_fract_z
_atom_site_U_iso_or_equiv
_atom_site_adp_type
_atom_site_occupancy
_atom_site_calc_flag
_atom_site_disorder_assembly
_atom_site_disorder_group
_atom_site_refinement_flags_posn
Ru1 Ru 0.32855(3) 0.38483(2) 0.295504(19) 0.01662(7) Uani 1 d . . .
Cl1 Cl 0.11130(8) 0.36359(7) 0.30088(6) 0.02368(18) Uani 1 d . . .
O1 O -0.4446(3) 1.2534(2) 0.68666(19) 0.0434(7) Uani 1 d . . .
O2 O -0.4542(3) 1.3639(2) 0.5491(2) 0.0440(7) Uani 1 d . . .
N1 N 0.3211(3) 0.2974(2) 0.43276(18) 0.0176(5) Uani 1 d . . .
N2 N 0.2295(3) 0.5165(2) 0.34619(18) 0.0166(5) Uani 1 d . . .
N3 N 0.2969(3) 0.5209(2) 0.17756(18) 0.0190(6) Uani 1 d . . .
N4 N 0.5212(3) 0.3897(2) 0.28523(18) 0.0186(6) Uani 1 d . . .
N5 N 0.4472(3) 0.2464(2) 0.24054(18) 0.0190(6) Uani 1 d . . .
N6 N -0.4132(3) 1.2689(2) 0.6047(2) 0.0275(7) Uani 1 d . . .
C1 C 0.3743(3) 0.1818(3) 0.4735(2) 0.0221(7) Uani 1 d . . .
C2 C 0.3607(4) 0.1349(3) 0.5661(3) 0.0276(8) Uani 1 d . . .
C3 C 0.2899(4) 0.2068(3) 0.6207(2) 0.0263(8) Uani 1 d . . .
C4 C 0.2336(3) 0.3261(3) 0.5801(2) 0.0219(7) Uani 1 d . . .
C5 C 0.2517(3) 0.3698(3) 0.4867(2) 0.0183(6) Uani 1 d . . .
C6 C 0.1984(3) 0.4953(3) 0.4370(2) 0.0177(6) Uani 1 d . . .
C7 C 0.1231(3) 0.5870(3) 0.4741(2) 0.0210(7) Uani 1 d . . .
C8 C 0.0811(3) 0.7019(3) 0.4155(2) 0.0215(7) Uani 1 d . . .
C9 C 0.1133(3) 0.7207(3) 0.3221(2) 0.0218(7) Uani 1 d . . .
C10 C 0.1875(3) 0.6260(3) 0.2885(2) 0.0188(6) Uani 1 d . . .
C11 C 0.2267(3) 0.6286(3) 0.1927(2) 0.0202(7) Uani 1 d . . .
C12 C 0.1952(4) 0.7305(3) 0.1214(2) 0.0259(8) Uani 1 d . . .
C13 C 0.2324(4) 0.7239(3) 0.0343(3) 0.0312(8) Uani 1 d . . .
C14 C 0.3018(4) 0.6161(3) 0.0186(3) 0.0284(8) Uani 1 d . . .
C15 C 0.3317(3) 0.5172(3) 0.0917(2) 0.0230(7) Uani 1 d . . .
C16 C 0.0009(3) 0.7981(3) 0.4512(2) 0.0233(7) Uani 1 d . . .
C17 C -0.0687(3) 0.8811(3) 0.4787(2) 0.0242(7) Uani 1 d . . .
C18 C -0.1549(3) 0.9796(3) 0.5111(2) 0.0220(7) Uani 1 d . . .
C19 C -0.2093(4) 1.0882(3) 0.4493(3) 0.0281(8) Uani 1 d . . .
C20 C -0.2943(4) 1.1833(3) 0.4801(3) 0.0275(8) Uani 1 d . . .
C21 C -0.3218(3) 1.1677(3) 0.5726(2) 0.0219(7) Uani 1 d . . .
C22 C -0.2692(4) 1.0628(3) 0.6344(3) 0.0274(8) Uani 1 d . . .
C23 C -0.1842(4) 0.9672(3) 0.6037(2) 0.0256(7) Uani 1 d . . .
C24 C 0.5511(4) 0.4704(3) 0.3068(2) 0.0236(7) Uani 1 d . . .
C25 C 0.6832(4) 0.4713(3) 0.2973(3) 0.0299(8) Uani 1 d . . .
C26 C 0.7909(4) 0.3875(3) 0.2639(3) 0.0311(8) Uani 1 d . . .
C27 C 0.7620(3) 0.3052(3) 0.2409(2) 0.0274(8) Uani 1 d . . .
C28 C 0.6274(3) 0.3071(3) 0.2529(2) 0.0197(7) Uani 1 d . . .
C29 C 0.5862(3) 0.2231(3) 0.2302(2) 0.0205(7) Uani 1 d . . .
C30 C 0.6773(4) 0.1301(3) 0.1996(2) 0.0261(8) Uani 1 d . . .
C31 C 0.6279(4) 0.0608(3) 0.1748(3) 0.0320(9) Uani 1 d . . .
C32 C 0.4880(4) 0.0869(3) 0.1821(3) 0.0320(9) Uani 1 d . . .
C33 C 0.4002(4) 0.1793(3) 0.2151(2) 0.0263(8) Uani 1 d . . .
H1 H 0.420(3) 0.136(3) 0.434(2) 0.010(8) Uiso 1 d . . .
H2 H 0.400(4) 0.055(3) 0.590(3) 0.034(11) Uiso 1 d . . .
H3 H 0.273(4) 0.173(3) 0.687(3) 0.035(11) Uiso 1 d . . .
H4 H 0.181(3) 0.380(3) 0.616(2) 0.020(9) Uiso 1 d . . .
H7 H 0.101(3) 0.575(3) 0.537(2) 0.016(8) Uiso 1 d . . .
H9 H 0.081(3) 0.797(3) 0.284(2) 0.026(9) Uiso 1 d . . .
H12 H 0.148(4) 0.799(3) 0.134(3) 0.033(11) Uiso 1 d . . .
H13 H 0.217(4) 0.790(3) -0.015(3) 0.030(10) Uiso 1 d . . .
H14 H 0.329(4) 0.606(3) -0.040(2) 0.024(9) Uiso 1 d . . .
H15 H 0.374(4) 0.442(3) 0.083(2) 0.030(10) Uiso 1 d . . .
H19 H -0.185(4) 1.093(3) 0.384(3) 0.036(11) Uiso 1 d . . .
H20 H -0.327(3) 1.258(3) 0.439(2) 0.024(9) Uiso 1 d . . .
H22 H -0.283(4) 1.058(4) 0.693(3) 0.044(13) Uiso 1 d . . .
H23 H -0.148(4) 0.895(4) 0.649(3) 0.048(12) Uiso 1 d . . .
H33 H 0.297(3) 0.198(3) 0.220(2) 0.018(9) Uiso 1 d . . .
H32 H 0.448(4) 0.042(4) 0.166(3) 0.050(13) Uiso 1 d . . .
H31 H 0.692(4) -0.004(3) 0.155(3) 0.035(11) Uiso 1 d . . .
H30 H 0.773(4) 0.114(3) 0.193(2) 0.022(9) Uiso 1 d . . .
H27 H 0.832(4) 0.250(3) 0.214(2) 0.030(10) Uiso 1 d . . .
H26 H 0.880(4) 0.384(3) 0.262(3) 0.035(11) Uiso 1 d . . .
H25 H 0.696(4) 0.533(3) 0.310(2) 0.028(10) Uiso 1 d . . .
H24 H 0.470(3) 0.530(3) 0.327(2) 0.019(9) Uiso 1 d . . .
P1 P 0.11508(9) 0.07611(8) 0.12111(7) 0.0287(2) Uani 1 d . . .
F1A F 0.0187(8) 0.0064(7) 0.1853(6) 0.039(2) Uiso 0.33 d A 1 .
F1B F 0.0156(7) -0.0056(6) 0.1571(6) 0.0218(15) Uiso 0.33 d A 2 .
F1C F 0.0115(8) 0.0074(7) 0.1177(6) 0.046(2) Uiso 0.33 d A 3 .
F2A F 0.1070(9) 0.1337(7) 0.1979(6) 0.038(2) Uiso 0.33 d A 1 .
F2B F 0.0705(8) 0.1111(7) 0.2142(5) 0.0209(14) Uiso 0.33 d A 2 .
F2C F 0.0341(8) 0.0737(7) 0.2244(5) 0.046(2) Uiso 0.33 d A 3 .
F3 F 0.2349(3) -0.0380(2) 0.16195(18) 0.0639(8) Uani 1 d A . .
F4A F 0.1309(10) 0.0267(8) 0.0398(6) 0.047(3) Uiso 0.33 d A 1 .
F4B F 0.1715(10) 0.0362(9) 0.0302(6) 0.029(2) Uiso 0.33 d A 2 .
F4C F 0.1778(10) 0.0754(9) 0.0210(7) 0.054(3) Uiso 0.33 d A 3 .
F5 F -0.0068(2) 0.1894(2) 0.08281(16) 0.0464(6) Uani 1 d A . .
F6A F 0.2173(10) 0.1521(9) 0.0538(7) 0.059(3) Uiso 0.33 d A 1 .
F6B F 0.2156(8) 0.1597(7) 0.0848(7) 0.0296(17) Uiso 0.33 d A 2 .
F6C F 0.2105(9) 0.1341(9) 0.1293(7) 0.062(3) Uiso 0.33 d A 3 .
N7 N 0.1643(5) 0.2843(4) 0.8082(3) 0.0654(12) Uani 1 d . . .
C1S C 0.1130(5) 0.3420(4) 0.8544(3) 0.0442(11) Uani 1 d . . .
C2S C 0.0454(5) 0.4183(4) 0.9126(3) 0.0421(10) Uani 1 d . . .
H2SA H 0.009(5) 0.375(4) 0.968(3) 0.064(15) Uiso 1 d . . .
H2SB H 0.118(5) 0.436(4) 0.926(3) 0.056(14) Uiso 1 d . . .
H2SC H -0.033(5) 0.489(5) 0.888(3) 0.076(17) Uiso 1 d . . .
N8 N 0.3907(4) 0.3949(4) 0.9271(3) 0.0516(10) Uani 1 d . . .
C3S C 0.4246(4) 0.3015(4) 0.9229(3) 0.0370(9) Uani 1 d . . .
C4S C 0.4676(5) 0.1818(4) 0.9170(4) 0.0518(12) Uani 1 d . . D
H4SA H 0.480(5) 0.184(5) 0.8549(19) 0.078 Uiso 1 d . . DR
H4SB H 0.407(4) 0.139(4) 0.956(3) 0.078 Uiso 1 d . . DR
H4SC H 0.556(3) 0.136(4) 0.934(3) 0.078 Uiso 1 d . . DR

loop_
_atom_site_aniso_label
_atom_site_aniso_U_11
_atom_site_aniso_U_22
_atom_site_aniso_U_33
_atom_site_aniso_U_23
_atom_site_aniso_U_13
_atom_site_aniso_U_12
Ru1 0.01421(12) 0.01528(12) 0.02074(14) -0.00612(10) -0.00249(9) -0.00420(9)
Cl1 0.0177(4) 0.0254(4) 0.0300(5) -0.0066(3) -0.0054(3) -0.0092(3)
O1 0.0528(18) 0.0335(16) 0.0358(17) -0.0195(13) 0.0024(14) -0.0015(13)
O2 0.0534(18) 0.0198(14) 0.0448(18) -0.0086(13) -0.0092(14) 0.0046(12)
N1 0.0152(12) 0.0150(13) 0.0221(14) -0.0028(11) -0.0053(11) -0.0049(10)
N2 0.0147(12) 0.0162(13) 0.0194(14) -0.0048(11) -0.0036(11) -0.0050(10)
N3 0.0158(13) 0.0204(14) 0.0217(15) -0.0059(11) -0.0045(11) -0.0057(10)
N4 0.0189(13) 0.0159(13) 0.0186(14) -0.0024(11) -0.0029(11) -0.0052(10)
N5 0.0197(13) 0.0162(13) 0.0193(14) -0.0041(11) -0.0018(11) -0.0052(11)
N6 0.0243(15) 0.0210(15) 0.0380(19) -0.0156(14) -0.0030(14) -0.0022(12)
C1 0.0189(16) 0.0165(16) 0.0298(19) -0.0064(14) -0.0043(14) -0.0040(13)
C2 0.0276(18) 0.0161(17) 0.032(2) 0.0003(15) -0.0090(16) -0.0032(14)
C3 0.0288(18) 0.0265(18) 0.0216(18) 0.0006(15) -0.0088(15) -0.0101(15)
C4 0.0233(17) 0.0206(17) 0.0221(18) -0.0052(14) -0.0048(14) -0.0072(13)
C5 0.0166(15) 0.0163(15) 0.0215(17) -0.0061(13) -0.0009(13) -0.0053(12)
C6 0.0142(14) 0.0188(16) 0.0208(17) -0.0056(13) -0.0036(12) -0.0051(12)
C7 0.0182(16) 0.0204(16) 0.0249(19) -0.0063(14) -0.0016(14) -0.0081(13)
C8 0.0165(15) 0.0208(16) 0.0292(19) -0.0099(14) -0.0020(14) -0.0066(13)
C9 0.0194(16) 0.0145(16) 0.0276(19) -0.0034(14) -0.0045(14) -0.0028(12)
C10 0.0184(15) 0.0129(15) 0.0221(17) -0.0020(13) -0.0036(13) -0.0041(12)
C11 0.0159(15) 0.0204(16) 0.0224(17) -0.0038(13) -0.0015(13) -0.0067(12)
C12 0.0261(18) 0.0198(17) 0.0262(19) -0.0021(15) -0.0025(15) -0.0063(14)
C13 0.033(2) 0.028(2) 0.026(2) 0.0028(16) -0.0076(16) -0.0109(16)
C14 0.0272(19) 0.037(2) 0.0199(19) -0.0060(16) 0.0001(15) -0.0129(16)
C15 0.0187(16) 0.0286(19) 0.0219(18) -0.0078(15) -0.0018(13) -0.0080(14)
C16 0.0216(16) 0.0215(17) 0.0254(18) -0.0056(14) -0.0012(14) -0.0078(13)
C17 0.0250(17) 0.0195(17) 0.0280(19) -0.0067(15) -0.0023(15) -0.0078(14)
C18 0.0170(15) 0.0189(16) 0.0307(19) -0.0111(14) 0.0000(14) -0.0049(12)
C19 0.032(2) 0.0248(18) 0.027(2) -0.0116(16) -0.0062(16) -0.0030(15)
C20 0.0298(19) 0.0172(17) 0.032(2) -0.0056(15) -0.0108(16) -0.0001(14)
C21 0.0194(16) 0.0177(16) 0.0292(19) -0.0115(14) -0.0005(14) -0.0041(13)
C22 0.032(2) 0.0227(18) 0.027(2) -0.0081(15) -0.0016(16) -0.0096(15)
C23 0.0310(19) 0.0175(17) 0.0241(19) -0.0028(14) -0.0010(15) -0.0081(14)
C24 0.0248(17) 0.0212(17) 0.0280(19) -0.0061(15) -0.0067(15) -0.0097(14)
C25 0.032(2) 0.033(2) 0.033(2) -0.0067(17) -0.0082(16) -0.0193(16)
C26 0.0181(17) 0.041(2) 0.034(2) -0.0053(17) -0.0075(16) -0.0126(16)
C27 0.0178(17) 0.0305(19) 0.028(2) -0.0059(16) -0.0036(15) -0.0037(14)
C28 0.0154(15) 0.0218(16) 0.0168(16) -0.0008(13) -0.0036(12) -0.0038(12)
C29 0.0208(16) 0.0185(16) 0.0196(17) -0.0052(13) -0.0035(13) -0.0034(13)
C30 0.0245(18) 0.0245(19) 0.0207(17) -0.0053(15) 0.0034(14) -0.0039(14)
C31 0.038(2) 0.0230(19) 0.029(2) -0.0094(16) 0.0000(17) -0.0046(16)
C32 0.041(2) 0.0260(19) 0.033(2) -0.0166(17) 0.0036(17) -0.0139(17)
C33 0.0254(18) 0.0244(18) 0.032(2) -0.0106(15) -0.0016(15) -0.0097(14)
P1 0.0231(5) 0.0297(5) 0.0313(5) -0.0100(4) -0.0064(4) -0.0033(4)
F3 0.0480(16) 0.0616(18) 0.0576(17) -0.0278(14) -0.0223(13) 0.0298(13)
F5 0.0455(14) 0.0319(13) 0.0485(15) 0.0010(11) -0.0197(12) -0.0009(10)
N7 0.069(3) 0.094(4) 0.048(3) -0.034(3) 0.006(2) -0.038(3)
C1S 0.048(3) 0.061(3) 0.029(2) -0.002(2) -0.003(2) -0.034(2)
C2S 0.036(2) 0.046(3) 0.041(3) -0.006(2) -0.006(2) -0.015(2)
N8 0.048(2) 0.059(3) 0.060(3) -0.031(2) -0.0124(19) -0.013(2)
C3S 0.030(2) 0.047(3) 0.037(2) -0.017(2) -0.0043(17) -0.0108(18)
C4S 0.049(3) 0.044(3) 0.058(3) -0.024(3) 0.005(2) -0.009(2)

loop_
_atom_type_symbol
_atom_type_description
_atom_type_scat_dispersion_real
_atom_type_scat_dispersion_imag
_atom_type_scat_source
C C 0.0033 0.0016 'International Tables Vol C Tables 4.2.6.8 and 6.1.1.4'
H H 0.0000 0.0000 'International Tables Vol C Tables 4.2.6.8 and 6.1.1.4'
Cl Cl 0.1484 0.1585 'International Tables Vol C Tables 4.2.6.8 and 6.1.1.4'
F F 0.0171 0.0103 'International Tables Vol C Tables 4.2.6.8 and 6.1.1.4'
N N 0.0061 0.0033 'International Tables Vol C Tables 4.2.6.8 and 6.1.1.4'
O O 0.0106 0.0060 'International Tables Vol C Tables 4.2.6.8 and 6.1.1.4'
P P 0.1023 0.0942 'International Tables Vol C Tables 4.2.6.8 and 6.1.1.4'
Ru Ru -1.2594 0.8363 'International Tables Vol C Tables 4.2.6.8 and 6.1.1.4'

loop_
_geom_angle_atom_site_label_1
_geom_angle_atom_site_label_2
_geom_angle_atom_site_label_3
_geom_angle
N1 Ru1 Cl1 89.27(7)
N1 Ru1 N5 100.87(10)
N2 Ru1 Cl1 88.06(7)
N2 Ru1 N1 79.41(10)
N2 Ru1 N3 80.28(11)
N2 Ru1 N4 97.58(10)
N2 Ru1 N5 176.02(11)
N3 Ru1 Cl1 89.37(7)
N3 Ru1 N1 159.68(10)
N3 Ru1 N5 99.44(10)
N4 Ru1 Cl1 174.36(8)
N4 Ru1 N1 92.02(10)
N4 Ru1 N3 91.31(10)
N4 Ru1 N5 78.45(10)
N5 Ru1 Cl1 95.91(7)
C1 N1 Ru1 128.5(2)
C1 N1 C5 117.9(3)
C5 N1 Ru1 113.6(2)
C6 N2 Ru1 119.4(2)
C6 N2 C10 122.1(3)
C10 N2 Ru1 118.4(2)
C11 N3 Ru1 112.9(2)
C15 N3 Ru1 129.2(2)
C15 N3 C11 117.8(3)
C24 N4 Ru1 124.7(2)
C24 N4 C28 118.0(3)
C28 N4 Ru1 117.3(2)
C29 N5 Ru1 115.4(2)
C33 N5 Ru1 126.6(2)
C33 N5 C29 118.0(3)
O1 N6 C21 117.9(3)
O2 N6 O1 123.1(3)
O2 N6 C21 118.9(3)
N1 C1 C2 122.5(3)
N1 C1 H1 115.0(19)
C2 C1 H1 122.5(19)
C1 C2 H2 119(2)
C3 C2 C1 120.0(3)
C3 C2 H2 121(2)
C2 C3 C4 118.5(3)
C2 C3 H3 121(2)
C4 C3 H3 121(2)
C3 C4 H4 121(2)
C5 C4 C3 119.7(3)
C5 C4 H4 119(2)
N1 C5 C4 121.5(3)
N1 C5 C6 114.6(3)
C4 C5 C6 123.9(3)
N2 C6 C5 113.0(3)
N2 C6 C7 120.2(3)
C7 C6 C5 126.8(3)
C6 C7 C8 118.7(3)
C6 C7 H7 122(2)
C8 C7 H7 119(2)
C7 C8 C16 120.3(3)
C9 C8 C7 119.7(3)
C9 C8 C16 119.9(3)
C8 C9 H9 119(2)
C10 C9 C8 119.2(3)
C10 C9 H9 122(2)
N2 C10 C9 120.0(3)
N2 C10 C11 113.3(3)
C9 C10 C11 126.7(3)
N3 C11 C10 115.1(3)
N3 C11 C12 121.2(3)
C12 C11 C10 123.8(3)
C11 C12 H12 119(3)
C13 C12 C11 119.6(3)
C13 C12 H12 121(2)
C12 C13 C14 119.5(3)
C12 C13 H13 122(2)
C14 C13 H13 118(2)
C13 C14 C15 118.8(3)
C13 C14 H14 123(2)
C15 C14 H14 118(2)
N3 C15 C14 123.0(3)
N3 C15 H15 116(2)
C14 C15 H15 121(2)
C17 C16 C8 177.8(4)
C16 C17 C18 178.5(4)
C19 C18 C17 119.6(3)
C23 C18 C17 120.1(3)
C23 C18 C19 120.4(3)
C18 C19 H19 118(2)
C20 C19 C18 119.9(3)
C20 C19 H19 123(2)
C19 C20 C21 118.2(3)
C19 C20 H20 121(2)
C21 C20 H20 121(2)
C20 C21 N6 117.8(3)
C22 C21 N6 119.3(3)
C22 C21 C20 122.9(3)
C21 C22 C23 119.0(3)
C21 C22 H22 120(3)
C23 C22 H22 120(3)
C18 C23 H23 124(2)
C22 C23 C18 119.5(3)
C22 C23 H23 117(2)
N4 C24 C25 122.6(3)
N4 C24 H24 114.4(19)
C25 C24 H24 123.0(19)
C24 C25 C26 119.3(3)
C24 C25 H25 118(2)
C26 C25 H25 122(2)
C25 C26 C27 118.8(3)
C25 C26 H26 120(2)
C27 C26 H26 121(2)
C26 C27 C28 119.6(3)
C26 C27 H27 121(2)
C28 C27 H27 119(2)
N4 C28 C27 121.7(3)
N4 C28 C29 114.7(3)
C27 C28 C29 123.6(3)
N5 C29 C28 114.0(3)
N5 C29 C30 121.8(3)
C30 C29 C28 124.2(3)
C29 C30 C31 119.6(3)
C29 C30 H30 121(2)
C31 C30 H30 119(2)
C30 C31 H31 119(2)
C32 C31 C30 118.5(3)
C32 C31 H31 123(2)
C31 C32 C33 120.0(3)
C31 C32 H32 122(3)
C33 C32 H32 118(3)
N5 C33 C32 121.9(3)
N5 C33 H33 119.1(18)
C32 C33 H33 119.0(18)
F1A P1 F1B 19.4(4)
F1A P1 F1C 39.9(4)
F1A P1 F2A 90.8(4)
F1A P1 F2B 72.1(4)
F1A P1 F2C 48.3(4)
F1A P1 F3 84.7(3)
F1A P1 F4A 94.3(5)
F1A P1 F4B 109.6(5)
F1A P1 F4C 126.0(5)
F1A P1 F5 94.2(3)
F1A P1 F6A 179.0(5)
F1A P1 F6B 160.3(5)
F1B P1 F1C 21.0(3)
F1B P1 F2B 91.1(4)
F1B P1 F2C 67.4(4)
F1B P1 F6A 161.5(5)
F1B P1 F6B 179.7(5)
F2A P1 F1B 109.9(4)
F2A P1 F1C 127.8(4)
F2A P1 F2B 18.8(3)
F2A P1 F2C 42.6(4)
F2A P1 F4B 158.7(5)
F2A P1 F6A 88.2(5)
F2A P1 F6B 69.8(4)
F2B P1 F1C 109.2(4)
F2B P1 F2C 23.8(3)
F2B P1 F6A 106.9(5)
F2B P1 F6B 88.6(5)
F2C P1 F1C 86.0(4)
F3 P1 F1B 87.7(3)
F3 P1 F1C 97.7(3)
F3 P1 F2A 91.3(3)
F3 P1 F2B 91.5(3)
F3 P1 F2C 89.6(3)
F3 P1 F4B 84.5(3)
F3 P1 F6A 95.6(4)
F3 P1 F6B 92.5(3)
F4A P1 F1B 75.1(5)
F4A P1 F1C 57.0(4)
F4A P1 F2A 174.9(5)
F4A P1 F2B 166.2(5)
F4A P1 F2C 142.5(5)
F4A P1 F3 89.5(4)
F4A P1 F4B 16.7(5)
F4A P1 F5 91.4(4)
F4A P1 F6A 86.7(5)
F4A P1 F6B 105.1(5)
F4B P1 F1B 90.8(5)
F4B P1 F1C 73.5(5)
F4B P1 F2B 175.5(4)
F4B P1 F2C 157.6(5)
F4B P1 F6A 71.5(5)
F4B P1 F6B 89.5(5)
F4C P1 F1B 106.7(5)
F4C P1 F1C 87.7(5)
F4C P1 F2A 143.2(5)
F4C P1 F2B 161.7(5)
F4C P1 F2C 173.4(5)
F4C P1 F3 93.2(4)
F4C P1 F4A 31.7(5)
F4C P1 F4B 17.8(5)
F4C P1 F5 88.2(4)
F4C P1 F6A 55.0(5)
F4C P1 F6B 73.5(5)
F5 P1 F1B 91.5(3)
F5 P1 F1C 81.9(3)
F5 P1 F2A 87.8(3)
F5 P1 F2B 87.3(3)
F5 P1 F2C 89.0(3)
F5 P1 F3 178.56(16)
F5 P1 F4B 96.7(3)
F5 P1 F6A 85.5(3)
F5 P1 F6B 88.3(3)
F6A P1 F1C 141.0(5)
F6A P1 F2C 130.7(5)
F6A P1 F6B 18.7(4)
F6B P1 F1C 159.1(5)
F6B P1 F2C 112.4(5)
F6C P1 F1A 137.3(5)
F6C P1 F1B 156.0(5)
F6C P1 F1C 176.9(5)
F6C P1 F2A 50.4(4)
F6C P1 F2B 68.8(5)
F6C P1 F2C 91.8(5)
F6C P1 F3 80.1(4)
F6C P1 F4A 124.9(5)
F6C P1 F4B 108.4(6)
F6C P1 F4C 94.6(5)
F6C P1 F5 100.2(4)
F6C P1 F6A 41.8(5)
F6C P1 F6B 23.9(4)
N7 C1S C2S 178.9(6)
C1S C2S H2SA 109(3)
C1S C2S H2SB 106(3)
C1S C2S H2SC 115(3)
H2SA C2S H2SB 105(4)
H2SA C2S H2SC 107(4)
H2SB C2S H2SC 115(4)
N8 C3S C4S 179.5(5)
C3S C4S H4SA 110(3)
C3S C4S H4SB 112(3)
C3S C4S H4SC 113(3)
H4SA C4S H4SB 113(4)
H4SA C4S H4SC 103(4)
H4SB C4S H4SC 105(5)

loop_
_geom_bond_atom_site_label_1
_geom_bond_atom_site_label_2
_geom_bond_distance
Ru1 Cl1 2.3927(8)
Ru1 N1 2.071(3)
Ru1 N2 1.950(3)
Ru1 N3 2.060(3)
Ru1 N4 2.027(3)
Ru1 N5 2.088(3)
O1 N6 1.225(4)
O2 N6 1.220(4)
N1 C1 1.344(4)
N1 C5 1.368(4)
N2 C6 1.350(4)
N2 C10 1.355(4)
N3 C11 1.374(4)
N3 C15 1.338(4)
N4 C24 1.354(4)
N4 C28 1.360(4)
N5 C29 1.367(4)
N5 C33 1.349(4)
N6 C21 1.467(4)
C1 C2 1.375(5)
C1 H1 0.93(3)
C2 C3 1.372(5)
C2 H2 0.92(4)
C3 C4 1.386(5)
C3 H3 0.98(4)
C4 C5 1.382(4)
C4 H4 0.98(3)
C5 C6 1.474(4)
C6 C7 1.383(4)
C7 C8 1.407(5)
C7 H7 0.94(3)
C8 C9 1.393(5)
C8 C16 1.424(4)
C9 C10 1.381(4)
C9 H9 0.94(4)
C10 C11 1.468(4)
C11 C12 1.386(5)
C12 C13 1.368(5)
C12 H12 0.90(4)
C13 C14 1.378(5)
C13 H13 0.92(4)
C14 C15 1.379(5)
C14 H14 0.94(4)
C15 H15 0.94(4)
C16 C17 1.201(5)
C17 C18 1.432(4)
C18 C19 1.399(5)
C18 C23 1.392(5)
C19 C20 1.383(5)
C19 H19 0.99(4)
C20 C21 1.384(5)
C20 H20 0.94(4)
C21 C22 1.367(5)
C22 C23 1.386(5)
C22 H22 0.89(4)
C23 H23 0.97(4)
C24 C25 1.372(5)
C24 H24 0.98(3)
C25 C26 1.383(5)
C25 H25 0.95(4)
C26 C27 1.382(5)
C26 H26 0.92(4)
C27 C28 1.381(4)
C27 H27 0.95(4)
C28 C29 1.478(4)
C29 C30 1.377(5)
C30 C31 1.385(5)
C30 H30 0.94(3)
C31 C32 1.376(5)
C31 H31 0.95(4)
C32 C33 1.381(5)
C32 H32 0.96(4)
C33 H33 1.02(3)
P1 F1A 1.536(8)
P1 F1B 1.613(7)
P1 F1C 1.660(8)
P1 F2A 1.612(8)
P1 F2B 1.608(7)
P1 F2C 1.644(8)
P1 F3 1.594(2)
P1 F4A 1.584(9)
P1 F4B 1.604(9)
P1 F4C 1.565(10)
P1 F5 1.590(2)
P1 F6A 1.642(10)
P1 F6B 1.640(8)
P1 F6C 1.511(9)
N7 C1S 1.124(6)
C1S C2S 1.452(7)
C2S H2SA 0.93(5)
C2S H2SB 0.97(5)
C2S H2SC 1.01(5)
N8 C3S 1.132(5)
C3S C4S 1.456(6)
C4S H4SA 0.96(3)
C4S H4SB 0.96(3)
C4S H4SC 0.96(3)
